data_2105622
loop_
_publ_author_name
'Bertolasi, Valerio'
'Gilli, Paola'
'Ferretti, Valeria'
'Gilli, Gastone'
'Vaughan, Keith'
'Jollimore, Jason V.'

_publ_section_title
;
 Interplay of hydrogen bonding and other molecular interactions in
 determining the crystal packing of a series of
 <i>anti</i>-\b-ketoarylhydrazones
;
_journal_issue 6
_journal_name_full 'Acta Crystallographica Section B'
_journal_page_first 994
_journal_page_last 1004
_journal_paper_doi 10.1107/S0108768199008435
_journal_volume 55
_journal_year 1999
_chemical_formula_sum 'C11 H11 N3 O2'
_chemical_formula_weight 217.23
_chemical_name_systematic
;
E,2-(2-methylphenylhydrazono)-3-oxobutanenitrile
;
_space_group_IT_number 62
_symmetry_cell_setting orthorhombic
_symmetry_space_group_name_Hall '-P 2ac 2n'
_symmetry_space_group_name_H-M 'P n m a'
_audit_creation_method SHELXL-97
_cell_angle_alpha 90.00
_cell_angle_beta 90.00
_cell_angle_gamma 90.00
_cell_formula_units_Z 4
_cell_length_a 15.236(2)
_cell_length_b 6.6180(10)
_cell_length_c 11.3790(10)
_cell_measurement_reflns_used 25
_cell_measurement_temperature 293(2)
_cell_measurement_theta_max 14
_cell_measurement_theta_min 9
_cell_volume 1147.4(3)
_computing_cell_refinement 'CAD4, Enraf-Nonius, 1984'
_computing_data_collection 'CAD4, Enraf-Nonius, 1984'
_computing_data_reduction 'MolEN, C.K. Fair, Enraf-Nonius, 1990'
_computing_molecular_graphics 'ORTEPII (Johnson, 1976)'
_computing_publication_material ' PARST (Nardelli, 1983; 1995),SHELXL-97 (Sheldrick, 1997)'
_computing_structure_refinement 'SHELXL-97 (Sheldrick, 1997)'
_computing_structure_solution 'SIR92 (Altomare et al., 1994)'
_diffrn_ambient_temperature 293(2)
_diffrn_measured_fraction_theta_full .998
_diffrn_measured_fraction_theta_max .998
_diffrn_measurement_device_type 'Enraf-Nonius CAD-4'
_diffrn_radiation_monochromator graphite
_diffrn_radiation_source 'fine-focus sealed tube'
_diffrn_radiation_type MoK\a
_diffrn_radiation_wavelength .71073
_diffrn_reflns_av_R_equivalents .0000
_diffrn_reflns_av_sigmaI/netI .0148
_diffrn_reflns_limit_h_max 20
_diffrn_reflns_limit_h_min 0
_diffrn_reflns_limit_k_max 8
_diffrn_reflns_limit_k_min 0
_diffrn_reflns_limit_l_max 14
_diffrn_reflns_limit_l_min 0
_diffrn_reflns_number 1488
_diffrn_reflns_theta_full 27.95
_diffrn_reflns_theta_max 27.95
_diffrn_reflns_theta_min 2.23
_diffrn_standards_decay_% 0
_diffrn_standards_interval_time 120
_diffrn_standards_number 3
_exptl_absorpt_coefficient_mu .090
_exptl_crystal_colour yellow
_exptl_crystal_density_diffrn 1.258
_exptl_crystal_density_method 'not measured'
_exptl_crystal_description prism
_exptl_crystal_F_000 456
_exptl_crystal_size_max .52
_exptl_crystal_size_mid .33
_exptl_crystal_size_min .26
_refine_diff_density_max .146
_refine_diff_density_min -.276
_refine_ls_extinction_method none
_refine_ls_goodness_of_fit_ref 1.025
_refine_ls_hydrogen_treatment refall
_refine_ls_matrix_type full
_refine_ls_number_parameters 126
_refine_ls_number_reflns 1488
_refine_ls_number_restraints 0
_refine_ls_restrained_S_all 1.025
_refine_ls_R_factor_all .0896
_refine_ls_R_factor_gt .0501
_refine_ls_shift/su_max .033
_refine_ls_shift/su_mean .003
_refine_ls_structure_factor_coef Fsqd
_refine_ls_weighting_details 'calc w=1/[\s^2^(Fo^2^)+(0.0846P)^2^+0.0080P] where P=(Fo^2^+2Fc^2^)/3'
_refine_ls_weighting_scheme calc
_refine_ls_wR_factor_ref .1458
_reflns_number_gt 881
_reflns_number_total 1488
_reflns_threshold_expression I>2sigma(I)
_cod_data_source_file na0097.cif
_cod_data_source_block a4
_cod_database_code 2105622

loop_
_symmetry_equiv_pos_as_xyz
'x, y, z'
'-x+1/2, y+1/2, z+1/2'
'x, -y+1/2, z'
'-x+1/2, -y, z+1/2'
'-x, -y, -z'
'x-1/2, -y-1/2, -z-1/2'
'-x, y-1/2, -z'
'x-1/2, y, -z-1/2'

loop_
_atom_site_label
_atom_site_fract_x
_atom_site_fract_y
_atom_site_fract_z
_atom_site_U_iso_or_equiv
_atom_site_adp_type
_atom_site_calc_flag
_atom_site_refinement_flags
_atom_site_occupancy
_atom_site_type_symbol
O1 .02844(17) .2500 .52530(14) .1259(9) Uani d S 1 O
O2 .10460(9) .2500 -.07118(13) .0741(5) Uani d S 1 O
N1 .01796(10) .2500 .12454(12) .0520(4) Uani d S 1 N
N2 -.02023(11) .2500 .22601(12) .0562(4) Uani d S 1 N
N3 .19437(18) .2500 .3077(3) .1285(11) Uani d S 1 N
C1 -.0167(2) .2500 .43685(17) .0918(9) Uani d S 1 C
C2 .02668(15) .2500 .32217(16) .0679(6) Uani d S 1 C
C3 -.1145(3) .2500 .4402(3) .1226(13) Uani d S 1 C
C4 .1208(2) .2500 .3184(2) .0844(7) Uani d S 1 C
C5 -.03075(11) .2500 .02026(14) .0467(4) Uani d S 1 C
C6 .01596(12) .2500 -.08446(15) .0524(5) Uani d S 1 C
C7 -.02834(17) .2500 -.19033(16) .0684(6) Uani d S 1 C
C8 -.11815(18) .2500 -.1906(2) .0828(7) Uani d S 1 C
C9 -.16428(15) .2500 -.0879(2) .0846(7) Uani d S 1 C
C10 -.12069(13) .2500 .01847(19) .0637(6) Uani d S 1 C
C11 .1568(2) .2500 -.1752(3) .1109(11) Uani d S 1 C
H1 .0738(14) .2500 .126(2) .066(6) Uiso d S 1 H
H7 .0030(16) .2500 -.259(3) .097(8) Uiso d S 1 H
H8 -.1486(18) .2500 -.268(3) .109(8) Uiso d S 1 H
H9 -.2260(17) .2500 -.086(2) .098(8) Uiso d S 1 H
H10 -.1503(14) .2500 .087(2) .078(6) Uiso d S 1 H
H111 .209(3) .2500 -.134(4) .155(16) Uiso d S 1 H
H112 .1502(16) .373(5) -.223(3) .166(11) Uiso d . 1 H
H32 -.137(2) .369(6) .421(4) .25(2) Uiso d . 1 H
H31 -.134(3) .2500 .509(5) .197(19) Uiso d S 1 H

loop_
_atom_site_aniso_label
_atom_site_aniso_U_11
_atom_site_aniso_U_22
_atom_site_aniso_U_33
_atom_site_aniso_U_12
_atom_site_aniso_U_13
_atom_site_aniso_U_23
O1 .209(3) .1296(17) .0391(9) .000 -.0195(11) .000
O2 .0643(9) .0989(11) .0591(8) .000 .0149(7) .000
N1 .0537(9) .0672(10) .0350(7) .000 -.0024(6) .000
N2 .0737(10) .0602(9) .0347(8) .000 -.0010(6) .000
N3 .0952(17) .169(3) .122(2) .000 -.0555(15) .000
C1 .157(3) .0848(17) .0336(10) .000 -.0043(14) .000
C2 .0953(15) .0702(13) .0382(10) .000 -.0127(10) .000
C3 .147(3) .157(4) .0637(17) .000 .0389(19) .000
C4 .1013(19) .0942(18) .0576(13) .000 -.0382(13) .000
C5 .0554(10) .0510(10) .0337(8) .000 -.0038(7) .000
C6 .0629(10) .0533(11) .0409(9) .000 .0037(8) .000
C7 .1068(18) .0667(13) .0316(9) .000 .0036(11) .000
C8 .0987(18) .1020(18) .0476(12) .000 -.0288(12) .000
C9 .0670(13) .111(2) .0752(14) .000 -.0240(12) .000
C10 .0555(11) .0851(15) .0504(11) .000 .0003(9) .000
C11 .093(2) .154(3) .086(2) .000 .0430(19) .000

loop_
_atom_type_symbol
_atom_type_description
_atom_type_scat_dispersion_real
_atom_type_scat_dispersion_imag
_atom_type_scat_source
O O .0106 .0060 'International Tables Vol C Tables 4.2.6.8 and 6.1.1.4'
N N .0061 .0033 'International Tables Vol C Tables 4.2.6.8 and 6.1.1.4'
C C .0033 .0016 'International Tables Vol C Tables 4.2.6.8 and 6.1.1.4'
H H .0000 .0000 'International Tables Vol C Tables 4.2.6.8 and 6.1.1.4'

loop_
_geom_angle_atom_site_label_1
_geom_angle_atom_site_label_2
_geom_angle_atom_site_label_3
_geom_angle
C6 O2 C11 117.5(2)
N2 N1 C5 121.23(15)
N2 N1 H1 116.0(15)
C5 N1 H1 122.8(15)
N1 N2 C2 120.10(19)
O1 C1 C2 118.8(3)
O1 C1 C3 122.9(3)
C2 C1 C3 118.3(2)
N2 C2 C4 121.45(19)
N2 C2 C1 120.0(2)
C4 C2 C1 118.5(2)
C1 C3 H32 112(2)
C1 C3 H31 112(3)
H32 C3 H31 95(3)
N3 C4 C2 175.5(3)
C10 C5 C6 120.00(17)
C10 C5 N1 122.87(16)
C6 C5 N1 117.13(15)
O2 C6 C7 125.65(18)
O2 C6 C5 114.46(15)
C7 C6 C5 119.89(19)
C8 C7 C6 119.4(2)
C8 C7 H7 121.4(17)
C6 C7 H7 119.2(17)
C9 C8 C7 120.9(2)
C9 C8 H8 121.3(16)
C7 C8 H8 117.8(17)
C8 C9 C10 120.2(2)
C8 C9 H9 122.0(16)
C10 C9 H9 117.7(16)
C5 C10 C9 119.6(2)
C5 C10 H10 119.2(14)
C9 C10 H10 121.2(14)
O2 C11 H111 93(3)
O2 C11 H112 113.8(17)
H111 C11 H112 112(2)

loop_
_geom_bond_atom_site_label_1
_geom_bond_atom_site_label_2
_geom_bond_distance
O1 C1 1.219(3)
O2 C6 1.359(2)
O2 C11 1.426(3)
N1 N2 1.2930(19)
N1 C5 1.400(2)
N1 H1 .85(2)
N2 C2 1.307(2)
N3 C4 1.128(4)
C1 C2 1.463(3)
C1 C3 1.491(6)
C2 C4 1.434(4)
C3 H32 .89(4)
C3 H31 .83(6)
C5 C10 1.370(3)
C5 C6 1.388(2)
C6 C7 1.381(3)
C7 C8 1.368(4)
C7 H7 .91(3)
C8 C9 1.364(4)
C8 H8 1.00(3)
C9 C10 1.380(3)
C9 H9 .94(2)
C10 H10 .90(2)
C11 H111 .93(4)
C11 H112 .99(3)
